data_7704163
loop_
_publ_author_name
'Stegemann, Frank'
'Zhang, Yuemei'
'Fokwa, Boniface P. T.'
'Janka, Oliver'

_publ_section_title
;
 On the formation of the Gd<sub>3</sub>Ru<sub>4</sub>Al<sub>12</sub>versus
 the Y<sub>2</sub>Co<sub>3</sub>Ga<sub>9</sub> type structure -
 M<sub>3</sub>Rh<sub>4</sub>Al<sub>12</sub> (M = Ca, Eu) versus
 M<sub>2</sub>T<sub>3</sub>Al<sub>9</sub> (M = Ca, Sr, Eu, Yb; T = Ir,
 Pt).
;
_journal_issue 19
_journal_name_full 'Dalton transactions (Cambridge, England : 2003)'
_journal_page_first 6398
_journal_page_last 6406
_journal_paper_doi 10.1039/d0dt00521e
_journal_volume 49
_journal_year 2020
_chemical_formula_sum 'Al9 Ca2 Pt3'
_chemical_formula_weight 908.2
_space_group_IT_number 63
_space_group_name_Hall '-C 2c 2'
_space_group_name_H-M_alt 'C m c m'
_symmetry_cell_setting orthorhombic
_symmetry_Int_Tables_number 63
_symmetry_space_group_name_Hall '-C 2c 2'
_symmetry_space_group_name_H-M 'C m c m'
_audit_update_record
;
2019-10-11 deposited with the CCDC.	2020-04-22 downloaded from the CCDC.
;
_cell_angle_alpha 90
_cell_angle_beta 90
_cell_angle_gamma 90
_cell_formula_units_Z 4
_cell_length_a 13.1049(7)
_cell_length_b 7.6167(11)
_cell_length_c 9.4788(8)
_cell_measurement_reflns_used 1887
_cell_measurement_temperature 293
_cell_measurement_theta_max 33.37
_cell_measurement_theta_min 4.30
_cell_volume 946.14(17)
_diffrn_ambient_temperature 293
_diffrn_measured_fraction_theta_full 1
_diffrn_measured_fraction_theta_max 1
_diffrn_measurement_device 'four-circle diffractometer'
_diffrn_measurement_device_type 'IPDS-II Stoe'
_diffrn_measurement_method '??integration method??'
_diffrn_radiation_monochromator graphite
_diffrn_radiation_probe x-ray
_diffrn_radiation_source 'X-ray tube'
_diffrn_radiation_type 'Mo K\a'
_diffrn_radiation_wavelength 0.71073
_diffrn_reflns_av_R_equivalents 0.0407
_diffrn_reflns_av_unetI/netI 0.0216
_diffrn_reflns_limit_h_max 20
_diffrn_reflns_limit_h_min -20
_diffrn_reflns_limit_k_max 11
_diffrn_reflns_limit_k_min -11
_diffrn_reflns_limit_l_max 14
_diffrn_reflns_limit_l_min -14
_diffrn_reflns_number 7475
_diffrn_reflns_theta_full 33.39
_diffrn_reflns_theta_max 33.39
_diffrn_reflns_theta_min 3.09
_exptl_absorpt_coefficient_mu 46.1
_exptl_absorpt_correction_T_max 0.5083
_exptl_absorpt_correction_T_min 0.1001
_exptl_absorpt_correction_type numerical
_exptl_crystal_colour silver
_exptl_crystal_density_diffrn 6.38
_exptl_crystal_description plate
_exptl_crystal_F_000 1564
_exptl_crystal_size_max 0.100
_exptl_crystal_size_mid 0.055
_exptl_crystal_size_min 0.015
_refine_diff_density_max 1.77
_refine_diff_density_min -2.16
_refine_ls_extinction_coef 475(13)
_refine_ls_extinction_method 'B-C type 1 Lorentzian isotropic (Becker & Coppens, 1974)'
_refine_ls_goodness_of_fit_gt 0.98
_refine_ls_goodness_of_fit_ref 0.84
_refine_ls_number_constraints 0
_refine_ls_number_parameters 42
_refine_ls_number_reflns 1003
_refine_ls_number_restraints 0
_refine_ls_R_factor_all 0.0554
_refine_ls_R_factor_gt 0.0166
_refine_ls_shift/su_max 0.0002
_refine_ls_shift/su_mean 0.0001
_refine_ls_structure_factor_coef Fsqd
_refine_ls_weighting_details w=1/(\s^2^(I)+0.0004I^2^)
_refine_ls_weighting_scheme sigma
_refine_ls_wR_factor_gt 0.0302
_refine_ls_wR_factor_ref 0.0387
_reflns_number_gt 473
_reflns_number_total 1003
_reflns_threshold_expression I>3\s(I)
_cod_data_source_file d0dt00521e1.cif
_cod_data_source_block I
_cod_depositor_comments
;
The following automatic conversions were performed:

data item '_diffrn_radiation_probe' value 'X-ray' was changed to
'x-ray' in accordance with the
/home/data/users/saulius/crontab/automatic-downloads/rss-feeds/RSC/lib/dictionaries/cif_core.dic
dictionary named 'cif_core.dic' version 2.4.2 last updated on
2011-04-26.

Automatic conversion script
Id: cif_fix_values 7556 2019-12-06 15:28:31Z antanas 

 Adding full bibliography for 7704163--7704166.cif.
;
_cod_original_cell_volume 946.14
_cod_original_sg_symbol_Hall '-C -2x;-2yc;-2zc'
_cod_database_code 7704163

loop_
_space_group_symop_id
_space_group_symop_operation_xyz
1 x,y,z
2 -x,-y,z+1/2
3 -x,y,-z+1/2
4 x,-y,-z
5 -x,-y,-z
6 x,y,-z+1/2
7 x,-y,z+1/2
8 -x,y,z
9 x+1/2,y+1/2,z
10 -x+1/2,-y+1/2,z+1/2
11 -x+1/2,y+1/2,-z+1/2
12 x+1/2,-y+1/2,-z
13 -x+1/2,-y+1/2,-z
14 x+1/2,y+1/2,-z+1/2
15 x+1/2,-y+1/2,z+1/2
16 -x+1/2,y+1/2,z

loop_
_atom_site_label
_atom_site_type_symbol
_atom_site_fract_x
_atom_site_fract_y
_atom_site_fract_z
_atom_site_adp_type
_atom_site_U_iso_or_equiv
_atom_site_site_symmetry_multiplicity
_atom_site_occupancy
_atom_site_calc_flag
_atom_site_refinement_flags
_atom_site_disorder_assembly
_atom_site_disorder_group
Ca Ca 0.33704(16) 0.3333(2) 0.25 Uani 0.0103(3) 8 1 d . . .
Pt1 Pt 0.32952(2) 0 0 Uani 0.00776(7) 8 1 d . . .
Pt2 Pt 0 0 0 Uani 0.00800(11) 4 1 d . . .
Al1 Al 0.16759(16) 0.1674(2) 0.0756(2) Uani 0.0096(4) 16 1 d . . .
Al2 Al 0.1026(2) 0.4428(3) 0.25 Uani 0.0092(6) 8 1 d . . .
Al3 Al 0 0.3327(4) 0.5566(3) Uani 0.0108(7) 8 1 d . . .
Al4 Al 0 0.1300(5) 0.25 Uani 0.0105(9) 4 1 d . . .

loop_
_atom_site_aniso_label
_atom_site_aniso_type_symbol
_atom_site_aniso_U_11
_atom_site_aniso_U_22
_atom_site_aniso_U_33
_atom_site_aniso_U_12
_atom_site_aniso_U_13
_atom_site_aniso_U_23
Ca Ca 0.0107(6) 0.0101(6) 0.0101(6) -0.0017(7) 0 0
Pt1 Pt 0.00707(12) 0.00792(12) 0.00829(13) 0 0 0.00021(12)
Pt2 Pt 0.00782(16) 0.00726(18) 0.0089(2) 0 0 -0.0007(2)
Al1 Al 0.0088(7) 0.0084(6) 0.0115(7) -0.0005(7) -0.0012(8) -0.0004(6)
Al2 Al 0.0099(11) 0.0092(9) 0.0084(10) -0.0010(8) 0 0
Al3 Al 0.0082(11) 0.0084(11) 0.0158(14) 0 0 0.0002(11)
Al4 Al 0.0130(17) 0.0085(15) 0.0102(16) 0 0 0

loop_
_atom_type_symbol
_atom_type_scat_dispersion_real
_atom_type_scat_dispersion_imag
_atom_type_scat_source
Al 0.0645 0.0514 'International Tables Vol C tables 4.2.6.8 and 6.1.1.1'
Ca 0.2262 0.3064 'International Tables Vol C tables 4.2.6.8 and 6.1.1.1'
Pt -1.7033 8.3905 'International Tables Vol C tables 4.2.6.8 and 6.1.1.1'

loop_
_exptl_crystal_face_index_h
_exptl_crystal_face_index_k
_exptl_crystal_face_index_l
_exptl_crystal_face_perp_dist
? ? ? ?

loop_
_geom_angle_atom_site_label_1
_geom_angle_atom_site_label_2
_geom_angle_atom_site_label_3
_geom_angle_site_symmetry_1
_geom_angle_site_symmetry_2
_geom_angle_site_symmetry_3
_geom_angle
_geom_angle_publ_flag
Pt1 Ca Pt1 . . 10_555 135.79(6) ?
Pt1 Ca Pt1 . . 13_555 77.48(2) ?
Pt1 Ca Pt1 . . 6_555 86.02(4) ?
Pt1 Ca Pt2 . . 9_555 79.46(2) ?
Pt1 Ca Pt2 . . 10_555 139.35(6) ?
Pt1 Ca Al1 . . . 46.00(4) ?
Pt1 Ca Al1 . . 10_555 132.85(6) ?
Pt1 Ca Al1 . . 11_555 169.60(5) ?
Pt1 Ca Al1 . . 13_555 46.86(3) ?
Pt1 Ca Al1 . . 6_555 92.66(6) ?
Pt1 Ca Al1 . . 16_555 103.92(4) ?
Pt1 Ca Al2 . . . 99.44(6) ?
Pt1 Ca Al2 . . 11_545 45.66(2) ?
Pt1 Ca Al3 . . 10_554 46.76(4) ?
Pt1 Ca Al3 . . 12_556 97.21(7) ?
Pt1 Ca Al4 . . 9_555 123.41(5) ?
Pt1 Ca Pt1 10_555 . 13_555 86.36(5) ?
Pt1 Ca Pt1 10_555 . 6_555 77.48(2) ?
Pt1 Ca Pt2 10_555 . 9_555 136.78(5) ?
Pt1 Ca Pt2 10_555 . 10_555 77.534(16) ?
Pt1 Ca Al1 10_555 . . 93.67(7) ?
Pt1 Ca Al1 10_555 . 10_555 45.90(4) ?
Pt1 Ca Al1 10_555 . 11_555 46.15(4) ?
Pt1 Ca Al1 10_555 . 13_555 132.25(7) ?
Pt1 Ca Al1 10_555 . 6_555 47.20(4) ?
Pt1 Ca Al1 10_555 . 16_555 93.02(6) ?
Pt1 Ca Al2 10_555 . . 45.22(3) ?
Pt1 Ca Al2 10_555 . 11_545 121.09(5) ?
Pt1 Ca Al3 10_555 . 10_554 173.26(7) ?
Pt1 Ca Al3 10_555 . 12_556 100.37(5) ?
Pt1 Ca Al4 10_555 . 9_555 99.58(5) ?
Pt1 Ca Pt1 13_555 . 6_555 135.79(6) ?
Pt1 Ca Pt2 13_555 . 9_555 77.534(16) ?
Pt1 Ca Pt2 13_555 . 10_555 136.78(5) ?
Pt1 Ca Al1 13_555 . . 47.20(4) ?
Pt1 Ca Al1 13_555 . 10_555 132.25(7) ?
Pt1 Ca Al1 13_555 . 11_555 93.02(6) ?
Pt1 Ca Al1 13_555 . 13_555 45.90(4) ?
Pt1 Ca Al1 13_555 . 6_555 93.67(7) ?
Pt1 Ca Al1 13_555 . 16_555 46.15(4) ?
Pt1 Ca Al2 13_555 . . 45.22(3) ?
Pt1 Ca Al2 13_555 . 11_545 121.09(5) ?
Pt1 Ca Al3 13_555 . 10_554 100.37(5) ?
Pt1 Ca Al3 13_555 . 12_556 173.26(7) ?
Pt1 Ca Al4 13_555 . 9_555 99.58(5) ?
Pt1 Ca Pt2 6_555 . 9_555 139.35(6) ?
Pt1 Ca Pt2 6_555 . 10_555 79.46(2) ?
Pt1 Ca Al1 6_555 . . 92.66(6) ?
Pt1 Ca Al1 6_555 . 10_555 46.86(3) ?
Pt1 Ca Al1 6_555 . 11_555 103.92(4) ?
Pt1 Ca Al1 6_555 . 13_555 132.85(6) ?
Pt1 Ca Al1 6_555 . 6_555 46.00(4) ?
Pt1 Ca Al1 6_555 . 16_555 169.60(5) ?
Pt1 Ca Al2 6_555 . . 99.44(6) ?
Pt1 Ca Al2 6_555 . 11_545 45.66(2) ?
Pt1 Ca Al3 6_555 . 10_554 97.21(7) ?
Pt1 Ca Al3 6_555 . 12_556 46.76(4) ?
Pt1 Ca Al4 6_555 . 9_555 123.41(5) ?
Pt2 Ca Pt2 9_555 . 10_555 87.29(5) ?
Pt2 Ca Al1 9_555 . . 103.44(4) ?
Pt2 Ca Al1 9_555 . 10_555 134.66(7) ?
Pt2 Ca Al1 9_555 . 11_555 94.49(6) ?
Pt2 Ca Al1 9_555 . 13_555 47.38(4) ?
Pt2 Ca Al1 9_555 . 6_555 169.23(6) ?
Pt2 Ca Al1 9_555 . 16_555 47.66(4) ?
Pt2 Ca Al2 9_555 . . 120.23(5) ?
Pt2 Ca Al2 9_555 . 11_545 101.39(6) ?
Pt2 Ca Al3 9_555 . 10_554 46.45(6) ?
Pt2 Ca Al3 9_555 . 12_556 97.53(7) ?
Pt2 Ca Al4 9_555 . 9_555 45.89(3) ?
Pt2 Ca Al1 10_555 . . 169.23(6) ?
Pt2 Ca Al1 10_555 . 10_555 47.38(4) ?
Pt2 Ca Al1 10_555 . 11_555 47.66(4) ?
Pt2 Ca Al1 10_555 . 13_555 134.66(7) ?
Pt2 Ca Al1 10_555 . 6_555 103.44(4) ?
Pt2 Ca Al1 10_555 . 16_555 94.49(6) ?
Pt2 Ca Al2 10_555 . . 120.23(5) ?
Pt2 Ca Al2 10_555 . 11_545 101.39(6) ?
Pt2 Ca Al3 10_555 . 10_554 97.53(7) ?
Pt2 Ca Al3 10_555 . 12_556 46.45(6) ?
Pt2 Ca Al4 10_555 . 9_555 45.89(3) ?
Al1 Ca Al1 . . 10_555 121.88(8) ?
Al1 Ca Al1 . . 11_555 129.01(9) ?
Al1 Ca Al1 . . 13_555 56.07(5) ?
Al1 Ca Al1 . . 6_555 65.81(7) ?
Al1 Ca Al1 . . 16_555 92.16(6) ?
Al1 Ca Al2 . . . 53.45(6) ?
Al1 Ca Al2 . . 11_545 77.66(6) ?
Al1 Ca Al3 . . 10_554 90.70(6) ?
Al1 Ca Al3 . . 12_556 131.13(8) ?
Al1 Ca Al4 . . 9_555 143.41(5) ?
Al1 Ca Al1 10_555 . 11_555 57.08(5) ?
Al1 Ca Al1 10_555 . 13_555 177.74(10) ?
Al1 Ca Al1 10_555 . 6_555 56.07(5) ?
Al1 Ca Al1 10_555 . 16_555 123.07(7) ?
Al1 Ca Al2 10_555 . . 88.94(5) ?
Al1 Ca Al2 10_555 . 11_545 90.19(4) ?
Al1 Ca Al3 10_555 . 10_554 127.36(8) ?
Al1 Ca Al3 10_555 . 12_556 54.47(6) ?
Al1 Ca Al4 10_555 . 9_555 90.85(5) ?
Al1 Ca Al1 11_555 . 13_555 123.07(7) ?
Al1 Ca Al1 11_555 . 6_555 92.16(6) ?
Al1 Ca Al1 11_555 . 16_555 66.00(6) ?
Al1 Ca Al2 11_555 . . 76.18(7) ?
Al1 Ca Al2 11_555 . 11_545 144.63(5) ?
Al1 Ca Al3 11_555 . 10_554 132.92(9) ?
Al1 Ca Al3 11_555 . 12_556 91.94(7) ?
Al1 Ca Al4 11_555 . 9_555 53.44(6) ?
Al1 Ca Al1 13_555 . 6_555 121.88(8) ?
Al1 Ca Al1 13_555 . 16_555 57.08(5) ?
Al1 Ca Al2 13_555 . . 88.94(5) ?
Al1 Ca Al2 13_555 . 11_545 90.19(4) ?
Al1 Ca Al3 13_555 . 10_554 54.47(6) ?
Al1 Ca Al3 13_555 . 12_556 127.36(8) ?
Al1 Ca Al4 13_555 . 9_555 90.85(5) ?
Al1 Ca Al1 6_555 . 16_555 129.01(9) ?
Al1 Ca Al2 6_555 . . 53.45(6) ?
Al1 Ca Al2 6_555 . 11_545 77.66(6) ?
Al1 Ca Al3 6_555 . 10_554 131.13(8) ?
Al1 Ca Al3 6_555 . 12_556 90.70(6) ?
Al1 Ca Al4 6_555 . 9_555 143.41(5) ?
Al1 Ca Al2 16_555 . . 76.18(7) ?
Al1 Ca Al2 16_555 . 11_545 144.63(5) ?
Al1 Ca Al3 16_555 . 10_554 91.94(7) ?
Al1 Ca Al3 16_555 . 12_556 132.92(9) ?
Al1 Ca Al4 16_555 . 9_555 53.44(6) ?
Al2 Ca Al2 . . 11_545 120.08(9) ?
Al2 Ca Al3 . . 10_554 140.84(5) ?
Al2 Ca Al3 . . 12_556 140.84(5) ?
Al2 Ca Al4 . . 9_555 118.19(8) ?
Al2 Ca Al3 11_545 . 10_554 54.97(7) ?
Al2 Ca Al3 11_545 . 12_556 54.97(7) ?
Al2 Ca Al4 11_545 . 9_555 121.73(10) ?
Al3 Ca Al3 10_554 . 12_556 72.89(8) ?
Al3 Ca Al4 10_554 . 9_555 79.77(7) ?
Al3 Ca Al4 12_556 . 9_555 79.77(7) ?
Ca Pt1 Ca . . 10_554 102.52(3) ?
Ca Pt1 Ca . . 11_545 79.57(3) ?
Ca Pt1 Ca . . 4_555 176.75(5) ?
Ca Pt1 Al1 . . . 58.14(6) ?
Ca Pt1 Al1 . . 4_555 125.07(6) ?
Ca Pt1 Al1 . . 13_555 58.81(5) ?
Ca Pt1 Al1 . . 16_545 121.13(5) ?
Ca Pt1 Al2 . . 10_554 119.70(6) ?
Ca Pt1 Al2 . . 11_545 58.99(6) ?
Ca Pt1 Al3 . . 10_554 58.81(7) ?
Ca Pt1 Al3 . . 11_545 118.01(7) ?
Ca Pt1 Ca 10_554 . 11_545 101.86(4) ?
Ca Pt1 Ca 10_554 . 4_555 79.57(3) ?
Ca Pt1 Al1 10_554 . . 59.33(5) ?
Ca Pt1 Al1 10_554 . 4_555 58.14(5) ?
Ca Pt1 Al1 10_554 . 13_555 58.00(5) ?
Ca Pt1 Al1 10_554 . 16_545 123.24(5) ?
Ca Pt1 Al2 10_554 . 10_554 61.63(6) ?
Ca Pt1 Al2 10_554 . 11_545 155.77(6) ?
Ca Pt1 Al3 10_554 . 10_554 119.86(7) ?
Ca Pt1 Al3 10_554 . 11_545 125.03(7) ?
Ca Pt1 Ca 11_545 . 4_555 102.52(3) ?
Ca Pt1 Al1 11_545 . . 58.14(5) ?
Ca Pt1 Al1 11_545 . 4_555 59.33(5) ?
Ca Pt1 Al1 11_545 . 13_555 123.24(5) ?
Ca Pt1 Al1 11_545 . 16_545 58.00(5) ?
Ca Pt1 Al2 11_545 . 10_554 155.77(6) ?
Ca Pt1 Al2 11_545 . 11_545 61.63(6) ?
Ca Pt1 Al3 11_545 . 10_554 125.03(7) ?
Ca Pt1 Al3 11_545 . 11_545 119.86(7) ?
Ca Pt1 Al1 4_555 . . 125.07(6) ?
Ca Pt1 Al1 4_555 . 4_555 58.14(6) ?
Ca Pt1 Al1 4_555 . 13_555 121.13(5) ?
Ca Pt1 Al1 4_555 . 16_545 58.81(5) ?
Ca Pt1 Al2 4_555 . 10_554 58.99(6) ?
Ca Pt1 Al2 4_555 . 11_545 119.70(6) ?
Ca Pt1 Al3 4_555 . 10_554 118.01(7) ?
Ca Pt1 Al3 4_555 . 11_545 58.81(7) ?
Al1 Pt1 Al1 . . 4_555 69.16(6) ?
Al1 Pt1 Al1 . . 13_555 67.14(6) ?
Al1 Pt1 Al1 . . 16_545 114.34(6) ?
Al1 Pt1 Al2 . . 10_554 117.24(7) ?
Al1 Pt1 Al2 . . 11_545 96.47(7) ?
Al1 Pt1 Al3 . . 10_554 113.79(7) ?
Al1 Pt1 Al3 . . 11_545 175.47(8) ?
Al1 Pt1 Al1 4_555 . 13_555 114.34(6) ?
Al1 Pt1 Al1 4_555 . 16_545 67.14(6) ?
Al1 Pt1 Al2 4_555 . 10_554 96.47(7) ?
Al1 Pt1 Al2 4_555 . 11_545 117.24(7) ?
Al1 Pt1 Al3 4_555 . 10_554 175.47(8) ?
Al1 Pt1 Al3 4_555 . 11_545 113.79(7) ?
Al1 Pt1 Al1 13_555 . 16_545 178.35(6) ?
Al1 Pt1 Al2 13_555 . 10_554 65.21(7) ?
Al1 Pt1 Al2 13_555 . 11_545 114.17(7) ?
Al1 Pt1 Al3 13_555 . 10_554 64.96(7) ?
Al1 Pt1 Al3 13_555 . 11_545 113.50(7) ?
Al1 Pt1 Al2 16_545 . 10_554 114.17(7) ?
Al1 Pt1 Al2 16_545 . 11_545 65.21(7) ?
Al1 Pt1 Al3 16_545 . 10_554 113.50(7) ?
Al1 Pt1 Al3 16_545 . 11_545 64.96(7) ?
Al2 Pt1 Al2 10_554 . 11_545 139.46(8) ?
Al2 Pt1 Al3 10_554 . 10_554 79.14(9) ?
Al2 Pt1 Al3 10_554 . 11_545 66.37(9) ?
Al2 Pt1 Al3 11_545 . 10_554 66.37(9) ?
Al2 Pt1 Al3 11_545 . 11_545 79.14(9) ?
Al3 Pt1 Al3 10_554 . 11_545 63.51(8) ?
Ca Pt2 Ca 9_445 . 10_554 180.0(5) ?
Ca Pt2 Ca 9_445 . 11_545 76.93(4) ?
Ca Pt2 Ca 9_445 . 12_455 103.07(4) ?
Ca Pt2 Al1 9_445 . . 120.60(5) ?
Ca Pt2 Al1 9_445 . 4_555 121.76(5) ?
Ca Pt2 Al1 9_445 . 5_555 59.40(5) ?
Ca Pt2 Al1 9_445 . 8_555 58.24(5) ?
Ca Pt2 Al3 9_445 . 2_554 59.68(5) ?
Ca Pt2 Al3 9_445 . 3_555 120.32(5) ?
Ca Pt2 Al4 9_445 . . 60.39(6) ?
Ca Pt2 Al4 9_445 . 2_554 119.61(6) ?
Ca Pt2 Ca 10_554 . 11_545 103.07(4) ?
Ca Pt2 Ca 10_554 . 12_455 76.93(4) ?
Ca Pt2 Al1 10_554 . . 59.40(5) ?
Ca Pt2 Al1 10_554 . 4_555 58.24(5) ?
Ca Pt2 Al1 10_554 . 5_555 120.60(5) ?
Ca Pt2 Al1 10_554 . 8_555 121.76(5) ?
Ca Pt2 Al3 10_554 . 2_554 120.32(5) ?
Ca Pt2 Al3 10_554 . 3_555 59.68(5) ?
Ca Pt2 Al4 10_554 . . 119.61(6) ?
Ca Pt2 Al4 10_554 . 2_554 60.39(6) ?
Ca Pt2 Ca 11_545 . 12_455 180.0(5) ?
Ca Pt2 Al1 11_545 . . 58.24(5) ?
Ca Pt2 Al1 11_545 . 4_555 59.40(5) ?
Ca Pt2 Al1 11_545 . 5_555 121.76(5) ?
Ca Pt2 Al1 11_545 . 8_555 120.60(5) ?
Ca Pt2 Al3 11_545 . 2_554 59.68(5) ?
Ca Pt2 Al3 11_545 . 3_555 120.32(5) ?
Ca Pt2 Al4 11_545 . . 60.39(6) ?
Ca Pt2 Al4 11_545 . 2_554 119.61(6) ?
Ca Pt2 Al1 12_455 . . 121.76(5) ?
Ca Pt2 Al1 12_455 . 4_555 120.60(5) ?
Ca Pt2 Al1 12_455 . 5_555 58.24(5) ?
Ca Pt2 Al1 12_455 . 8_555 59.40(5) ?
Ca Pt2 Al3 12_455 . 2_554 120.32(5) ?
Ca Pt2 Al3 12_455 . 3_555 59.68(5) ?
Ca Pt2 Al4 12_455 . . 119.61(6) ?
Ca Pt2 Al4 12_455 . 2_554 60.39(6) ?
Al1 Pt2 Al1 . . 4_555 67.32(6) ?
Al1 Pt2 Al1 . . 5_555 180.0(5) ?
Al1 Pt2 Al1 . . 8_555 112.68(6) ?
Al1 Pt2 Al3 . . 2_554 114.61(5) ?
Al1 Pt2 Al3 . . 3_555 65.39(5) ?
Al1 Pt2 Al4 . . . 64.09(5) ?
Al1 Pt2 Al4 . . 2_554 115.91(5) ?
Al1 Pt2 Al1 4_555 . 5_555 112.68(6) ?
Al1 Pt2 Al1 4_555 . 8_555 180.0(5) ?
Al1 Pt2 Al3 4_555 . 2_554 65.39(5) ?
Al1 Pt2 Al3 4_555 . 3_555 114.61(5) ?
Al1 Pt2 Al4 4_555 . . 115.91(5) ?
Al1 Pt2 Al4 4_555 . 2_554 64.09(5) ?
Al1 Pt2 Al1 5_555 . 8_555 67.32(6) ?
Al1 Pt2 Al3 5_555 . 2_554 65.39(5) ?
Al1 Pt2 Al3 5_555 . 3_555 114.61(5) ?
Al1 Pt2 Al4 5_555 . . 115.91(5) ?
Al1 Pt2 Al4 5_555 . 2_554 64.09(5) ?
Al1 Pt2 Al3 8_555 . 2_554 114.61(5) ?
Al1 Pt2 Al3 8_555 . 3_555 65.39(5) ?
Al1 Pt2 Al4 8_555 . . 64.09(5) ?
Al1 Pt2 Al4 8_555 . 2_554 115.91(5) ?
Al3 Pt2 Al3 2_554 . 3_555 180.0(5) ?
Al3 Pt2 Al4 2_554 . . 100.72(10) ?
Al3 Pt2 Al4 2_554 . 2_554 79.28(10) ?
Al3 Pt2 Al4 3_555 . . 79.28(10) ?
Al3 Pt2 Al4 3_555 . 2_554 100.72(10) ?
Al4 Pt2 Al4 . . 2_554 180.0(5) ?
Ca Al1 Ca . . 10_554 123.93(8) ?
Ca Al1 Ca . . 11_545 93.83(7) ?
Ca Al1 Pt1 . . . 75.86(6) ?
Ca Al1 Pt1 . . 13_555 74.80(5) ?
Ca Al1 Pt2 . . . 162.84(8) ?
Ca Al1 Al1 . . 4_555 128.91(9) ?
Ca Al1 Al1 . . 13_555 62.74(6) ?
Ca Al1 Al1 . . 6_555 57.09(5) ?
Ca Al1 Al2 . . . 65.84(7) ?
Ca Al1 Al2 . . 11_545 51.57(6) ?
Ca Al1 Al3 . . 3_555 128.56(9) ?
Ca Al1 Al4 . . . 107.32(7) ?
Ca Al1 Ca 10_554 . 11_545 122.87(7) ?
Ca Al1 Pt1 10_554 . . 74.77(6) ?
Ca Al1 Pt1 10_554 . 13_555 74.33(5) ?
Ca Al1 Pt2 10_554 . . 73.22(6) ?
Ca Al1 Al1 10_554 . 4_555 60.57(6) ?
Ca Al1 Al1 10_554 . 13_555 61.20(7) ?
Ca Al1 Al1 10_554 . 6_555 178.87(9) ?
Ca Al1 Al2 10_554 . . 125.80(8) ?
Ca Al1 Al2 10_554 . 11_545 116.44(7) ?
Ca Al1 Al3 10_554 . 3_555 62.73(8) ?
Ca Al1 Al4 10_554 . . 125.61(8) ?
Ca Al1 Pt1 11_545 . . 75.70(6) ?
Ca Al1 Pt1 11_545 . 13_555 162.79(8) ?
Ca Al1 Pt2 11_545 . . 74.10(6) ?
Ca Al1 Al1 11_545 . 4_555 62.35(5) ?
Ca Al1 Al1 11_545 . 13_555 130.69(9) ?
Ca Al1 Al1 11_545 . 6_555 57.00(5) ?
Ca Al1 Al2 11_545 . . 107.46(7) ?
Ca Al1 Al2 11_545 . 11_545 53.65(6) ?
Ca Al1 Al3 11_545 . 3_555 126.85(9) ?
Ca Al1 Al4 11_545 . . 64.66(8) ?
Pt1 Al1 Pt1 . . 13_555 112.86(7) ?
Pt1 Al1 Pt2 . . . 111.76(7) ?
Pt1 Al1 Al1 . . 4_555 55.42(5) ?
Pt1 Al1 Al1 . . 13_555 57.35(6) ?
Pt1 Al1 Al1 . . 6_555 106.14(7) ?
Pt1 Al1 Al2 . . . 141.66(10) ?
Pt1 Al1 Al2 . . 11_545 41.68(3) ?
Pt1 Al1 Al3 . . 3_555 137.50(10) ?
Pt1 Al1 Al4 . . . 140.33(10) ?
Pt1 Al1 Pt2 13_555 . . 113.77(7) ?
Pt1 Al1 Al1 13_555 . 4_555 134.87(8) ?
Pt1 Al1 Al1 13_555 . 13_555 55.51(5) ?
Pt1 Al1 Al1 13_555 . 6_555 105.79(6) ?
Pt1 Al1 Al2 13_555 . . 56.29(5) ?
Pt1 Al1 Al2 13_555 . 11_545 122.33(7) ?
Pt1 Al1 Al3 13_555 . 3_555 57.43(6) ?
Pt1 Al1 Al4 13_555 . . 105.86(10) ?
Pt2 Al1 Al1 . . 4_555 56.34(5) ?
Pt2 Al1 Al1 . . 13_555 134.42(9) ?
Pt2 Al1 Al1 . . 6_555 105.76(7) ?
Pt2 Al1 Al2 . . . 105.59(9) ?
Pt2 Al1 Al2 . . 11_545 123.69(7) ?
Pt2 Al1 Al3 . . 3_555 56.48(7) ?
Pt2 Al1 Al4 . . . 56.72(6) ?
Al1 Al1 Al1 4_555 . 13_555 97.87(8) ?
Al1 Al1 Al1 4_555 . 6_555 119.33(7) ?
Al1 Al1 Al2 4_555 . . 160.25(10) ?
Al1 Al1 Al2 4_555 . 11_545 79.77(7) ?
Al1 Al1 Al3 4_555 . 3_555 99.85(9) ?
Al1 Al1 Al4 4_555 . . 101.73(10) ?
Al1 Al1 Al1 13_555 . 6_555 119.83(8) ?
Al1 Al1 Al2 13_555 . . 101.21(8) ?
Al1 Al1 Al2 13_555 . 11_545 79.67(7) ?
Al1 Al1 Al3 13_555 . 3_555 99.65(8) ?
Al1 Al1 Al4 13_555 . . 159.76(11) ?
Al1 Al1 Al2 6_555 . . 53.86(6) ?
Al1 Al1 Al2 6_555 . 11_545 64.49(5) ?
Al1 Al1 Al3 6_555 . 3_555 116.34(9) ?
Al1 Al1 Al4 6_555 . . 53.26(5) ?
Al2 Al1 Al2 . . 11_545 108.54(8) ?
Al2 Al1 Al3 . . 3_555 72.06(9) ?
Al2 Al1 Al4 . . . 58.85(9) ?
Al2 Al1 Al3 11_545 . 3_555 179.15(9) ?
Al2 Al1 Al4 11_545 . . 108.67(7) ?
Al3 Al1 Al4 3_555 . . 72.15(8) ?
Ca Al2 Ca . . 11_555 90.29(8) ?
Ca Al2 Pt1 . . 10_555 73.15(6) ?
Ca Al2 Pt1 . . 13_555 73.15(6) ?
Ca Al2 Al1 . . . 60.71(7) ?
Ca Al2 Al1 . . 11_555 50.17(5) ?
Ca Al2 Al1 . . 6_555 60.71(7) ?
Ca Al2 Al1 . . 16_555 50.17(5) ?
Ca Al2 Al2 . . 3_555 164.81(12) ?
Ca Al2 Al3 . . . 109.00(6) ?
Ca Al2 Al3 . . 2_564 127.85(7) ?
Ca Al2 Al3 . . 3_555 109.00(6) ?
Ca Al2 Al3 . . 4_566 127.85(7) ?
Ca Al2 Al4 . . . 104.25(9) ?
Ca Al2 Pt1 11_555 . 10_555 75.34(6) ?
Ca Al2 Pt1 11_555 . 13_555 75.34(6) ?
Ca Al2 Al1 11_555 . . 130.16(8) ?
Ca Al2 Al1 11_555 . 11_555 50.76(6) ?
Ca Al2 Al1 11_555 . 6_555 130.16(8) ?
Ca Al2 Al1 11_555 . 16_555 50.76(6) ?
Ca Al2 Al2 11_555 . 3_555 104.90(11) ?
Ca Al2 Al3 11_555 . . 110.44(7) ?
Ca Al2 Al3 11_555 . 2_564 62.65(8) ?
Ca Al2 Al3 11_555 . 3_555 110.44(7) ?
Ca Al2 Al3 11_555 . 4_566 62.65(8) ?
Ca Al2 Al4 11_555 . . 165.46(12) ?
Pt1 Al2 Pt1 10_555 . 13_555 134.62(11) ?
Pt1 Al2 Al1 10_555 . . 124.46(10) ?
Pt1 Al2 Al1 10_555 . 11_555 41.85(5) ?
Pt1 Al2 Al1 10_555 . 6_555 58.51(5) ?
Pt1 Al2 Al1 10_555 . 16_555 92.86(8) ?
Pt1 Al2 Al2 10_555 . 3_555 110.27(6) ?
Pt1 Al2 Al3 10_555 . . 51.22(4) ?
Pt1 Al2 Al3 10_555 . 2_564 131.01(11) ?
Pt1 Al2 Al3 10_555 . 3_555 173.58(10) ?
Pt1 Al2 Al3 10_555 . 4_566 57.81(5) ?
Pt1 Al2 Al4 10_555 . . 108.55(6) ?
Pt1 Al2 Al1 13_555 . . 58.51(5) ?
Pt1 Al2 Al1 13_555 . 11_555 92.86(8) ?
Pt1 Al2 Al1 13_555 . 6_555 124.46(10) ?
Pt1 Al2 Al1 13_555 . 16_555 41.85(5) ?
Pt1 Al2 Al2 13_555 . 3_555 110.27(6) ?
Pt1 Al2 Al3 13_555 . . 173.58(10) ?
Pt1 Al2 Al3 13_555 . 2_564 57.81(5) ?
Pt1 Al2 Al3 13_555 . 3_555 51.22(4) ?
Pt1 Al2 Al3 13_555 . 4_566 131.01(11) ?
Pt1 Al2 Al4 13_555 . . 108.55(6) ?
Al1 Al2 Al1 . . 11_555 110.43(9) ?
Al1 Al2 Al1 . . 6_555 72.28(8) ?
Al1 Al2 Al1 . . 16_555 80.85(7) ?
Al1 Al2 Al2 . . 3_555 107.69(10) ?
Al1 Al2 Al3 . . . 116.85(10) ?
Al1 Al2 Al3 . . 2_564 102.33(7) ?
Al1 Al2 Al3 . . 3_555 54.27(6) ?
Al1 Al2 Al3 . . 4_566 166.77(12) ?
Al1 Al2 Al4 . . . 59.85(7) ?
Al1 Al2 Al1 11_555 . 6_555 80.85(7) ?
Al1 Al2 Al1 11_555 . 16_555 51.03(5) ?
Al1 Al2 Al2 11_555 . 3_555 141.69(8) ?
Al1 Al2 Al3 11_555 . . 93.06(5) ?
Al1 Al2 Al3 11_555 . 2_564 112.36(9) ?
Al1 Al2 Al3 11_555 . 3_555 144.07(7) ?
Al1 Al2 Al3 11_555 . 4_566 79.94(6) ?
Al1 Al2 Al4 11_555 . . 140.71(8) ?
Al1 Al2 Al1 6_555 . 16_555 110.43(9) ?
Al1 Al2 Al2 6_555 . 3_555 107.69(10) ?
Al1 Al2 Al3 6_555 . . 54.27(6) ?
Al1 Al2 Al3 6_555 . 2_564 166.77(12) ?
Al1 Al2 Al3 6_555 . 3_555 116.85(10) ?
Al1 Al2 Al3 6_555 . 4_566 102.33(7) ?
Al1 Al2 Al4 6_555 . . 59.85(7) ?
Al1 Al2 Al2 16_555 . 3_555 141.69(8) ?
Al1 Al2 Al3 16_555 . . 144.07(7) ?
Al1 Al2 Al3 16_555 . 2_564 79.94(6) ?
Al1 Al2 Al3 16_555 . 3_555 93.06(5) ?
Al1 Al2 Al3 16_555 . 4_566 112.36(9) ?
Al1 Al2 Al4 16_555 . . 140.71(8) ?
Al2 Al2 Al3 3_555 . . 66.04(5) ?
Al2 Al2 Al3 3_555 . 2_564 61.80(7) ?
Al2 Al2 Al3 3_555 . 3_555 66.04(5) ?
Al2 Al2 Al3 3_555 . 4_566 61.80(7) ?
Al2 Al2 Al4 3_555 . . 60.56(9) ?
Al3 Al2 Al3 . . 2_564 121.74(10) ?
Al3 Al2 Al3 . . 3_555 122.81(9) ?
Al3 Al2 Al3 . . 4_566 52.74(8) ?
Al3 Al2 Al4 . . . 65.15(6) ?
Al3 Al2 Al3 2_564 . 3_555 52.74(8) ?
Al3 Al2 Al3 2_564 . 4_566 80.23(10) ?
Al3 Al2 Al4 2_564 . . 106.93(9) ?
Al3 Al2 Al3 3_555 . 4_566 121.74(10) ?
Al3 Al2 Al4 3_555 . . 65.15(6) ?
Al3 Al2 Al4 4_566 . . 106.93(9) ?
Ca Al3 Ca 10_555 . 12_456 87.61(9) ?
Ca Al3 Pt1 10_555 . 10_555 74.43(4) ?
Ca Al3 Pt1 10_555 . 14_455 155.33(11) ?
Ca Al3 Pt2 10_555 . 2_555 73.87(7) ?
Ca Al3 Al1 10_555 . 3_555 128.26(11) ?
Ca Al3 Al1 10_555 . 6_555 62.79(6) ?
Ca Al3 Al2 10_555 . . 110.14(6) ?
Ca Al3 Al2 10_555 . 2_565 100.99(10) ?
Ca Al3 Al2 10_555 . 3_555 155.03(9) ?
Ca Al3 Al2 10_555 . 4_566 62.38(7) ?
Ca Al3 Al3 10_555 . 3_556 53.55(6) ?
Ca Al3 Al3 10_555 . 4_566 127.46(8) ?
Ca Al3 Al4 10_555 . . 109.42(8) ?
Ca Al3 Al4 10_555 . 2_555 50.38(5) ?
Ca Al3 Pt1 12_456 . 10_555 155.33(11) ?
Ca Al3 Pt1 12_456 . 14_455 74.43(4) ?
Ca Al3 Pt2 12_456 . 2_555 73.87(7) ?
Ca Al3 Al1 12_456 . 3_555 62.79(6) ?
Ca Al3 Al1 12_456 . 6_555 128.26(11) ?
Ca Al3 Al2 12_456 . . 155.03(9) ?
Ca Al3 Al2 12_456 . 2_565 62.38(7) ?
Ca Al3 Al2 12_456 . 3_555 110.14(6) ?
Ca Al3 Al2 12_456 . 4_566 100.99(10) ?
Ca Al3 Al3 12_456 . 3_556 53.55(6) ?
Ca Al3 Al3 12_456 . 4_566 127.46(8) ?
Ca Al3 Al4 12_456 . . 109.42(8) ?
Ca Al3 Al4 12_456 . 2_555 50.38(5) ?
Pt1 Al3 Pt1 10_555 . 14_455 116.49(11) ?
Pt1 Al3 Pt2 10_555 . 2_555 115.60(7) ?
Pt1 Al3 Al1 10_555 . 3_555 141.87(13) ?
Pt1 Al3 Al1 10_555 . 6_555 57.61(4) ?
Pt1 Al3 Al2 10_555 . . 49.64(6) ?
Pt1 Al3 Al2 10_555 . 2_565 104.00(11) ?
Pt1 Al3 Al2 10_555 . 3_555 92.47(9) ?
Pt1 Al3 Al2 10_555 . 4_566 55.82(6) ?
Pt1 Al3 Al3 10_555 . 3_556 101.79(7) ?
Pt1 Al3 Al3 10_555 . 4_566 58.25(5) ?
Pt1 Al3 Al4 10_555 . . 92.70(8) ?
Pt1 Al3 Al4 10_555 . 2_555 121.64(6) ?
Pt1 Al3 Pt2 14_455 . 2_555 115.60(7) ?
Pt1 Al3 Al1 14_455 . 3_555 57.61(4) ?
Pt1 Al3 Al1 14_455 . 6_555 141.87(13) ?
Pt1 Al3 Al2 14_455 . . 92.47(9) ?
Pt1 Al3 Al2 14_455 . 2_565 55.82(6) ?
Pt1 Al3 Al2 14_455 . 3_555 49.64(6) ?
Pt1 Al3 Al2 14_455 . 4_566 104.00(11) ?
Pt1 Al3 Al3 14_455 . 3_556 101.79(7) ?
Pt1 Al3 Al3 14_455 . 4_566 58.25(5) ?
Pt1 Al3 Al4 14_455 . . 92.70(8) ?
Pt1 Al3 Al4 14_455 . 2_555 121.64(6) ?
Pt2 Al3 Al1 2_555 . 3_555 58.13(6) ?
Pt2 Al3 Al1 2_555 . 6_555 58.13(6) ?
Pt2 Al3 Al2 2_555 . . 93.77(9) ?
Pt2 Al3 Al2 2_555 . 2_565 136.19(10) ?
Pt2 Al3 Al2 2_555 . 3_555 93.77(9) ?
Pt2 Al3 Al2 2_555 . 4_566 136.19(10) ?
Pt2 Al3 Al3 2_555 . 3_556 101.96(10) ?
Pt2 Al3 Al3 2_555 . 4_566 145.20(14) ?
Pt2 Al3 Al4 2_555 . . 50.07(7) ?
Pt2 Al3 Al4 2_555 . 2_555 39.44(5) ?
Al1 Al3 Al1 3_555 . 6_555 102.07(11) ?
Al1 Al3 Al2 3_555 . . 92.24(10) ?
Al1 Al3 Al2 3_555 . 2_565 100.74(7) ?
Al1 Al3 Al2 3_555 . 3_555 53.67(7) ?
Al1 Al3 Al2 3_555 . 4_566 157.12(10) ?
Al1 Al3 Al3 3_555 . 3_556 116.34(8) ?
Al1 Al3 Al3 3_555 . 4_566 103.80(9) ?
Al1 Al3 Al4 3_555 . . 53.07(6) ?
Al1 Al3 Al4 3_555 . 2_555 79.01(7) ?
Al1 Al3 Al2 6_555 . . 53.67(7) ?
Al1 Al3 Al2 6_555 . 2_565 157.12(10) ?
Al1 Al3 Al2 6_555 . 3_555 92.24(10) ?
Al1 Al3 Al2 6_555 . 4_566 100.74(7) ?
Al1 Al3 Al3 6_555 . 3_556 116.34(8) ?
Al1 Al3 Al3 6_555 . 4_566 103.80(9) ?
Al1 Al3 Al4 6_555 . . 53.07(6) ?
Al1 Al3 Al4 6_555 . 2_555 79.01(7) ?
Al2 Al3 Al2 . . 2_565 127.26(12) ?
Al2 Al3 Al2 . . 3_555 47.92(7) ?
Al2 Al3 Al2 . . 4_566 102.80(8) ?
Al2 Al3 Al3 . . 3_556 151.40(7) ?
Al2 Al3 Al3 . . 4_566 54.95(9) ?
Al2 Al3 Al4 . . . 48.95(7) ?
Al2 Al3 Al4 . . 2_555 129.04(9) ?
Al2 Al3 Al2 2_565 . 3_555 102.80(8) ?
Al2 Al3 Al2 2_565 . 4_566 56.41(9) ?
Al2 Al3 Al3 2_565 . 3_556 49.88(7) ?
Al2 Al3 Al3 2_565 . 4_566 72.31(10) ?
Al2 Al3 Al4 2_565 . . 148.33(7) ?
Al2 Al3 Al4 2_565 . 2_555 103.66(9) ?
Al2 Al3 Al2 3_555 . 4_566 127.26(12) ?
Al2 Al3 Al3 3_555 . 3_556 151.40(7) ?
Al2 Al3 Al3 3_555 . 4_566 54.95(9) ?
Al2 Al3 Al4 3_555 . . 48.95(7) ?
Al2 Al3 Al4 3_555 . 2_555 129.04(9) ?
Al2 Al3 Al3 4_566 . 3_556 49.88(7) ?
Al2 Al3 Al3 4_566 . 4_566 72.31(10) ?
Al2 Al3 Al4 4_566 . . 148.33(7) ?
Al2 Al3 Al4 4_566 . 2_555 103.66(9) ?
Al3 Al3 Al3 3_556 . 4_566 112.84(12) ?
Al3 Al3 Al4 3_556 . . 152.03(12) ?
Al3 Al3 Al4 3_556 . 2_555 62.52(7) ?
Al3 Al3 Al4 4_566 . . 95.13(12) ?
Al3 Al3 Al4 4_566 . 2_555 175.37(12) ?
Al4 Al3 Al4 . . 2_555 89.51(9) ?
Ca Al4 Ca 9_445 . 11_545 86.75(10) ?
Ca Al4 Pt2 9_445 . . 73.72(6) ?
Ca Al4 Pt2 9_445 . 2_555 73.72(6) ?
Ca Al4 Al1 9_445 . . 128.36(10) ?
Ca Al4 Al1 9_445 . 3_555 61.90(6) ?
Ca Al4 Al1 9_445 . 6_555 128.36(10) ?
Ca Al4 Al1 9_445 . 8_555 61.90(6) ?
Ca Al4 Al2 9_445 . . 166.06(10) ?
Ca Al4 Al2 9_445 . 3_555 107.18(7) ?
Ca Al4 Al3 9_445 . . 109.93(4) ?
Ca Al4 Al3 9_445 . 2_554 49.84(6) ?
Ca Al4 Al3 9_445 . 3_555 109.93(4) ?
Ca Al4 Al3 9_445 . 4_556 49.84(6) ?
Ca Al4 Pt2 11_545 . . 73.72(6) ?
Ca Al4 Pt2 11_545 . 2_555 73.72(6) ?
Ca Al4 Al1 11_545 . . 61.90(6) ?
Ca Al4 Al1 11_545 . 3_555 128.36(10) ?
Ca Al4 Al1 11_545 . 6_555 61.90(6) ?
Ca Al4 Al1 11_545 . 8_555 128.36(10) ?
Ca Al4 Al2 11_545 . . 107.18(7) ?
Ca Al4 Al2 11_545 . 3_555 166.06(10) ?
Ca Al4 Al3 11_545 . . 109.93(4) ?
Ca Al4 Al3 11_545 . 2_554 49.84(6) ?
Ca Al4 Al3 11_545 . 3_555 109.93(4) ?
Ca Al4 Al3 11_545 . 4_556 49.84(6) ?
Pt2 Al4 Pt2 . . 2_555 134.63(15) ?
Pt2 Al4 Al1 . . . 59.19(4) ?
Pt2 Al4 Al1 . . 3_555 126.27(6) ?
Pt2 Al4 Al1 . . 6_555 126.27(6) ?
Pt2 Al4 Al1 . . 8_555 59.19(4) ?
Pt2 Al4 Al2 . . . 109.62(6) ?
Pt2 Al4 Al2 . . 3_555 109.62(6) ?
Pt2 Al4 Al3 . . . 174.71(14) ?
Pt2 Al4 Al3 . . 2_554 39.84(7) ?
Pt2 Al4 Al3 . . 3_555 50.66(5) ?
Pt2 Al4 Al3 . . 4_556 94.79(11) ?
Pt2 Al4 Al1 2_555 . . 126.27(6) ?
Pt2 Al4 Al1 2_555 . 3_555 59.19(4) ?
Pt2 Al4 Al1 2_555 . 6_555 59.19(4) ?
Pt2 Al4 Al1 2_555 . 8_555 126.27(6) ?
Pt2 Al4 Al2 2_555 . . 109.62(6) ?
Pt2 Al4 Al2 2_555 . 3_555 109.62(6) ?
Pt2 Al4 Al3 2_555 . . 50.66(5) ?
Pt2 Al4 Al3 2_555 . 2_554 94.79(11) ?
Pt2 Al4 Al3 2_555 . 3_555 174.71(14) ?
Pt2 Al4 Al3 2_555 . 4_556 39.84(7) ?
Al1 Al4 Al1 . . 3_555 168.18(15) ?
Al1 Al4 Al1 . . 6_555 73.48(6) ?
Al1 Al4 Al1 . . 8_555 105.26(6) ?
Al1 Al4 Al2 . . . 61.30(7) ?
Al1 Al4 Al2 . . 3_555 107.51(11) ?
Al1 Al4 Al3 . . . 118.69(8) ?
Al1 Al4 Al3 . . 2_554 79.36(7) ?
Al1 Al4 Al3 . . 3_555 54.79(5) ?
Al1 Al4 Al3 . . 4_556 111.55(9) ?
Al1 Al4 Al1 3_555 . 6_555 105.26(6) ?
Al1 Al4 Al1 3_555 . 8_555 73.48(6) ?
Al1 Al4 Al2 3_555 . . 107.51(11) ?
Al1 Al4 Al2 3_555 . 3_555 61.30(7) ?
Al1 Al4 Al3 3_555 . . 54.79(5) ?
Al1 Al4 Al3 3_555 . 2_554 111.55(9) ?
Al1 Al4 Al3 3_555 . 3_555 118.69(8) ?
Al1 Al4 Al3 3_555 . 4_556 79.36(7) ?
Al1 Al4 Al1 6_555 . 8_555 168.18(15) ?
Al1 Al4 Al2 6_555 . . 61.30(7) ?
Al1 Al4 Al2 6_555 . 3_555 107.51(11) ?
Al1 Al4 Al3 6_555 . . 54.79(5) ?
Al1 Al4 Al3 6_555 . 2_554 111.55(9) ?
Al1 Al4 Al3 6_555 . 3_555 118.69(8) ?
Al1 Al4 Al3 6_555 . 4_556 79.36(7) ?
Al1 Al4 Al2 8_555 . . 107.51(11) ?
Al1 Al4 Al2 8_555 . 3_555 61.30(7) ?
Al1 Al4 Al3 8_555 . . 118.69(8) ?
Al1 Al4 Al3 8_555 . 2_554 79.36(7) ?
Al1 Al4 Al3 8_555 . 3_555 54.79(5) ?
Al1 Al4 Al3 8_555 . 4_556 111.55(9) ?
Al2 Al4 Al2 . . 3_555 58.88(11) ?
Al2 Al4 Al3 . . . 65.89(7) ?
Al2 Al4 Al3 . . 2_554 140.59(5) ?
Al2 Al4 Al3 . . 3_555 65.89(7) ?
Al2 Al4 Al3 . . 4_556 140.59(5) ?
Al2 Al4 Al3 3_555 . . 65.89(7) ?
Al2 Al4 Al3 3_555 . 2_554 140.59(5) ?
Al2 Al4 Al3 3_555 . 3_555 65.89(7) ?
Al2 Al4 Al3 3_555 . 4_556 140.59(5) ?
Al3 Al4 Al3 . . 2_554 145.45(10) ?
Al3 Al4 Al3 . . 3_555 124.06(13) ?
Al3 Al4 Al3 . . 4_556 90.49(7) ?
Al3 Al4 Al3 2_554 . 3_555 90.49(7) ?
Al3 Al4 Al3 2_554 . 4_556 54.95(8) ?
Al3 Al4 Al3 3_555 . 4_556 145.45(10) ?

loop_
_geom_bond_atom_site_label_1
_geom_bond_atom_site_label_2
_geom_bond_site_symmetry_1
_geom_bond_site_symmetry_2
_geom_bond_distance
_geom_bond_publ_flag
Ca Pt1 . . 3.4741(13) ?
Ca Pt1 . 10_555 3.4629(15) ?
Ca Pt1 . 13_555 3.4629(15) ?
Ca Pt1 . 6_555 3.4741(13) ?
Ca Pt2 . 9_555 3.4335(15) ?
Ca Pt2 . 10_555 3.4335(15) ?
Ca Al1 . . 3.043(3) ?
Ca Al1 . 10_555 3.087(2) ?
Ca Al1 . 11_555 3.035(2) ?
Ca Al1 . 13_555 3.087(2) ?
Ca Al1 . 6_555 3.043(3) ?
Ca Al1 . 16_555 3.035(2) ?
Ca Al2 . . 3.184(3) ?
Ca Al2 . 11_545 3.078(3) ?
Ca Al3 . 10_554 3.085(3) ?
Ca Al3 . 12_556 3.085(3) ?
Ca Al4 . 9_555 3.110(3) ?
Pt1 Al1 . . 2.577(2) ?
Pt1 Al1 . 4_555 2.577(2) ?
Pt1 Al1 . 13_555 2.6329(19) ?
Pt1 Al1 . 16_545 2.6329(19) ?
Pt1 Al2 . 10_554 2.5685(11) ?
Pt1 Al2 . 11_545 2.5685(11) ?
Pt1 Al3 . 10_554 2.6275(16) ?
Pt1 Al3 . 11_545 2.6275(16) ?
Pt2 Al1 . . 2.639(2) ?
Pt2 Al1 . 4_555 2.639(2) ?
Pt2 Al1 . 5_555 2.639(2) ?
Pt2 Al1 . 8_555 2.639(2) ?
Pt2 Al3 . 2_554 2.590(3) ?
Pt2 Al3 . 3_555 2.590(3) ?
Pt2 Al4 . . 2.5684(14) ?
Pt2 Al4 . 2_554 2.5684(14) ?
Al1 Al1 . 4_555 2.925(3) ?
Al1 Al1 . 13_555 2.881(3) ?
Al1 Al1 . 6_555 3.306(3) ?
Al1 Al2 . . 2.803(3) ?
Al1 Al2 . 11_545 3.838(3) ?
Al1 Al3 . 3_555 2.825(3) ?
Al1 Al4 . . 2.764(2) ?
Al2 Al2 . 3_555 2.689(4) ?
Al2 Al3 . . 3.310(3) ?
Al2 Al3 . 2_564 2.845(3) ?
Al2 Al3 . 3_555 3.310(3) ?
Al2 Al3 . 4_566 2.845(3) ?
Al2 Al4 . . 2.735(4) ?
Al3 Al3 . 3_556 3.666(4) ?
Al3 Al3 . 4_566 2.766(4) ?
Al3 Al4 . . 3.291(3) ?
Al3 Al4 . 2_555 3.973(4) ?

loop_
_geom_hbond_atom_site_label_D
_geom_hbond_atom_site_label_H
_geom_hbond_atom_site_label_A
_geom_hbond_site_symmetry_D
_geom_hbond_site_symmetry_H
_geom_hbond_site_symmetry_A
_geom_hbond_distance_DH
_geom_hbond_distance_HA
_geom_hbond_distance_DA
_geom_hbond_angle_DHA
_geom_hbond_publ_flag
? ? ? ? ? ? ? ? ? ? ?

loop_
_geom_torsion_atom_site_label_1
_geom_torsion_atom_site_label_2
_geom_torsion_atom_site_label_3
_geom_torsion_atom_site_label_4
_geom_torsion_site_symmetry_1
_geom_torsion_site_symmetry_2
_geom_torsion_site_symmetry_3
_geom_torsion_site_symmetry_4
_geom_torsion
_geom_torsion_publ_flag
? ? ? ? ? ? ? ? ? ?

loop_
_restr_angle_atom_site_label_1
_restr_angle_site_symmetry_1
_restr_angle_atom_site_label_2
_restr_angle_site_symmetry_2
_restr_angle_atom_site_label_3
_restr_angle_site_symmetry_3
_restr_angle_target
_restr_angle_target_weight_param
? ? ? ? ? ? ? ?

loop_
_restr_distance_atom_site_label_1
_restr_distance_site_symmetry_1
_restr_distance_atom_site_label_2
_restr_distance_site_symmetry_2
_restr_distance_target
_restr_distance_target_weight_param
? ? ? ? ? ?

loop_
_restr_equal_angle_atom_site_label_1
_restr_equal_angle_site_symmetry_1
_restr_equal_angle_atom_site_label_2
_restr_equal_angle_site_symmetry_2
_restr_equal_angle_atom_site_label_3
_restr_equal_angle_site_symmetry_3
_restr_equal_angle_class_class_id
_restr_equal_angle_class_target_weight_param
? ? ? ? ? ? ? ?

loop_
_restr_equal_distance_atom_site_label_1
_restr_equal_distance_site_symmetry_1
_restr_equal_distance_atom_site_label_2
_restr_equal_distance_site_symmetry_2
_restr_equal_distance_class_class_id
_restr_equal_distance_class_target_weight_param
? ? ? ? ? ?

loop_
_restr_equal_torsion_atom_site_label_1
_restr_equal_torsion_site_symmetry_1
_restr_equal_torsion_atom_site_label_2
_restr_equal_torsion_site_symmetry_2
_restr_equal_torsion_atom_site_label_3
_restr_equal_torsion_site_symmetry_3
_restr_equal_torsion_atom_site_label_4
_restr_equal_torsion_site_symmetry_4
_restr_equal_torsion_class_class_id
_restr_equal_torsion_class_target_weight_param
? ? ? ? ? ? ? ? ? ?

loop_
_restr_torsion_atom_site_label_1
_restr_torsion_site_symmetry_1
_restr_torsion_atom_site_label_2
_restr_torsion_site_symmetry_2
_restr_torsion_atom_site_label_3
_restr_torsion_site_symmetry_3
_restr_torsion_atom_site_label_4
_restr_torsion_site_symmetry_4
_restr_torsion_angle_target
_restr_torsion_weight_param
? ? ? ? ? ? ? ? ? ?

loop_
_twin_individual_id
_twin_individual_mass_fraction_refined
_twin_individual_twin_matrix_11
_twin_individual_twin_matrix_12
_twin_individual_twin_matrix_13
_twin_individual_twin_matrix_21
_twin_individual_twin_matrix_22
_twin_individual_twin_matrix_23
_twin_individual_twin_matrix_31
_twin_individual_twin_matrix_32
_twin_individual_twin_matrix_33
? ? ? ? ? ? ? ? ? ? ?

loop_
_jana_atom_site_adp_c_label
_jana_atom_site_adp_c_type_symbol
_jana_atom_site_adp_c_111
_jana_atom_site_adp_c_112
_jana_atom_site_adp_c_113
_jana_atom_site_adp_c_122
_jana_atom_site_adp_c_123
_jana_atom_site_adp_c_133
_jana_atom_site_adp_c_222
_jana_atom_site_adp_c_223
_jana_atom_site_adp_c_233
_jana_atom_site_adp_c_333
? ? ? ? ? ? ? ? ? ? ? ?

loop_
_jana_atom_site_adp_d_label
_jana_atom_site_adp_d_type_symbol
_jana_atom_site_adp_d_1111
_jana_atom_site_adp_d_1112
_jana_atom_site_adp_d_1113
_jana_atom_site_adp_d_1122
_jana_atom_site_adp_d_1123
_jana_atom_site_adp_d_1133
_jana_atom_site_adp_d_1222
_jana_atom_site_adp_d_1223
_jana_atom_site_adp_d_1233
_jana_atom_site_adp_d_1333
_jana_atom_site_adp_d_2222
_jana_atom_site_adp_d_2223
_jana_atom_site_adp_d_2233
_jana_atom_site_adp_d_2333
_jana_atom_site_adp_d_3333
? ? ? ? ? ? ? ? ? ? ? ? ? ? ? ? ?

loop_
_jana_atom_site_adp_e_label
_jana_atom_site_adp_e_type_symbol
_jana_atom_site_adp_e_11111
_jana_atom_site_adp_e_11112
_jana_atom_site_adp_e_11113
_jana_atom_site_adp_e_11122
_jana_atom_site_adp_e_11123
_jana_atom_site_adp_e_11133
_jana_atom_site_adp_e_11222
_jana_atom_site_adp_e_11223
_jana_atom_site_adp_e_11233
_jana_atom_site_adp_e_11333
_jana_atom_site_adp_e_12222
_jana_atom_site_adp_e_12223
_jana_atom_site_adp_e_12233
_jana_atom_site_adp_e_12333
_jana_atom_site_adp_e_13333
_jana_atom_site_adp_e_22222
_jana_atom_site_adp_e_22223
_jana_atom_site_adp_e_22233
_jana_atom_site_adp_e_22333
_jana_atom_site_adp_e_23333
_jana_atom_site_adp_e_33333
? ? ? ? ? ? ? ? ? ? ? ? ? ? ? ? ? ? ? ? ? ? ?

loop_
_jana_atom_site_adp_f_label
_jana_atom_site_adp_f_type_symbol
_jana_atom_site_adp_f_111111
_jana_atom_site_adp_f_111112
_jana_atom_site_adp_f_111113
_jana_atom_site_adp_f_111122
_jana_atom_site_adp_f_111123
_jana_atom_site_adp_f_111133
_jana_atom_site_adp_f_111222
_jana_atom_site_adp_f_111223
_jana_atom_site_adp_f_111233
_jana_atom_site_adp_f_111333
_jana_atom_site_adp_f_112222
_jana_atom_site_adp_f_112223
_jana_atom_site_adp_f_112233
_jana_atom_site_adp_f_112333
_jana_atom_site_adp_f_113333
_jana_atom_site_adp_f_122222
_jana_atom_site_adp_f_122223
_jana_atom_site_adp_f_122233
_jana_atom_site_adp_f_122333
_jana_atom_site_adp_f_123333
_jana_atom_site_adp_f_133333
_jana_atom_site_adp_f_222222
_jana_atom_site_adp_f_222223
_jana_atom_site_adp_f_222233
_jana_atom_site_adp_f_222333
_jana_atom_site_adp_f_223333
_jana_atom_site_adp_f_233333
_jana_atom_site_adp_f_333333
? ? ? ? ? ? ? ? ? ? ? ? ? ? ? ? ? ? ? ? ? ? ? ? ? ? ? ? ? ?
